data_2100161
loop_
_publ_author_name
'Vijayan, M'

_publ_section_title
;
 X-ray studies on crystalline complexes involving amino acids and
 peptides. XLII. Adipic acid complexes of <small>L</small>- and
 <small>DL</small>-arginine and supramolecular association in
 arginine--dicarboxylic acid complexes
;
_journal_issue 1
_journal_name_full 'Acta Crystallographica Section B'
_journal_page_first 89
_journal_page_last 95
_journal_paper_doi 10.1107/S0108768104030010
_journal_volume 61
_journal_year 2005
_chemical_formula_moiety '2(C6 H15 N4 O2), C6 H8 O4, 2(H2 O)'
_chemical_formula_sum 'C18 H42 N8 O10'
_chemical_formula_weight 530.60
_chemical_name_common 'DL-arginine complex'
_chemical_name_systematic ' ?'
_space_group_IT_number 14
_symmetry_cell_setting monoclinic
_symmetry_space_group_name_Hall '-P 2ybc'
_symmetry_space_group_name_H-M 'P 1 21/c 1'
_atom_sites_solution_hydrogens geom
_atom_sites_solution_primary direct
_atom_sites_solution_secondary difmap
_cell_angle_alpha 90
_cell_angle_beta 102.900(6)
_cell_angle_gamma 90
_cell_formula_units_Z 2
_cell_length_a 13.825(4)
_cell_length_b 5.0531(16)
_cell_length_c 18.804(6)
_cell_measurement_reflns_used 2581
_cell_measurement_temperature 298(2)
_cell_measurement_theta_max 26.4
_cell_measurement_theta_min 1.5
_cell_volume 1280.5(7)
_computing_cell_refinement 'Bruker SMART'
_computing_data_collection 'Bruker SMART'
_computing_data_reduction 'Bruker SAINT'
_computing_molecular_graphics Ortep-3
_computing_publication_material 'PLATON (Spek, 1990)'
_computing_structure_refinement 'SHELXL-97 (Sheldrick, 1997)'
_computing_structure_solution 'SHELXS-97 (Sheldrick, 1990)'
_diffrn_ambient_temperature 298(2)
_diffrn_measured_fraction_theta_full 0.982
_diffrn_measured_fraction_theta_max 0.982
_diffrn_measurement_device_type 'Bruker SMART CCD area detector'
_diffrn_measurement_method 'phi and omega scans'
_diffrn_radiation_monochromator graphite
_diffrn_radiation_source 'fine-focus sealed tube'
_diffrn_radiation_type MoK\a
_diffrn_radiation_wavelength 0.71073
_diffrn_reflns_av_R_equivalents 0.0310
_diffrn_reflns_av_sigmaI/netI 0.0589
_diffrn_reflns_limit_h_max 16
_diffrn_reflns_limit_h_min -15
_diffrn_reflns_limit_k_max 6
_diffrn_reflns_limit_k_min -6
_diffrn_reflns_limit_l_max 23
_diffrn_reflns_limit_l_min -23
_diffrn_reflns_number 9412
_diffrn_reflns_reduction_process ' ?'
_diffrn_reflns_theta_full 26.37
_diffrn_reflns_theta_max 26.37
_diffrn_reflns_theta_min 1.51
_exptl_absorpt_coefficient_mu 0.112
_exptl_absorpt_correction_T_max 0.9978
_exptl_absorpt_correction_T_min 0.9371
_exptl_absorpt_correction_type multi-scan
_exptl_absorpt_process_details 'SADABS,Sheldrick, 1997'
_exptl_crystal_colour colourless
_exptl_crystal_density_diffrn 1.376
_exptl_crystal_density_method 'Not Measured'
_exptl_crystal_description plate
_exptl_crystal_F_000 572
_exptl_crystal_size_max 0.59
_exptl_crystal_size_mid 0.11
_exptl_crystal_size_min 0.02
_refine_diff_density_max 0.284
_refine_diff_density_min -0.168
_refine_ls_abs_structure_details 'Flack H.D. (1983), Acta Cryst. A39, 876-881'
_refine_ls_abs_structure_Flack centrosymmetric
_refine_ls_extinction_method ' none              '
_refine_ls_goodness_of_fit_ref 1.050
_refine_ls_hydrogen_treatment refall
_refine_ls_matrix_type full
_refine_ls_number_parameters 247
_refine_ls_number_reflns 2581
_refine_ls_number_restraints 0
_refine_ls_restrained_S_all 1.050
_refine_ls_R_factor_all 0.0665
_refine_ls_R_factor_gt 0.0543
_refine_ls_shift/su_max 0.000
_refine_ls_shift/su_mean 0.000
_refine_ls_structure_factor_coef Fsqd
_refine_ls_weighting_details 'calc w=1/[\s^2^(Fo^2^)+(0.0354P)^2^+0.8605P] where P=(Fo^2^+2Fc^2^)/3'
_refine_ls_weighting_scheme calc
_refine_ls_wR_factor_gt 0.1211
_refine_ls_wR_factor_ref 0.1278
_reflns_number_gt 2150
_reflns_number_total 2581
_reflns_threshold_expression >2sigma(I)
_cod_data_source_file de5013.cif
_cod_data_source_block dlarad_m
_cod_depositor_comments
;
The following automatic conversions were performed:
'_symmetry_cell_setting' value 'Monoclinic' changed to 'monoclinic'
according to '/home/saulius/struct/CIF-dictionaries/cif_core.dic'
dictionary named 'cif_core.dic' version 2.4.1 from 2010-06-29.

Automatic conversion script
Id: cif_fix_enum 1527 2010-12-29 10:47:43Z saulius 

The following automatic conversions were performed:

'_symmetry_cell_setting' value 'Monoclinic' changed to 'monoclinic'
according to /home/saulius/struct/CIF-dictionaries/cif_core.dic
dictionary named 'cif_core.dic' version 2.4.1 from
2010-06-29.

'_exptl_absorpt_correction_type' value ' multi-scan '
changed to 'multi-scan' according to
/home/saulius/struct/CIF-dictionaries/cif_core.dic dictionary named
'cif_core.dic' version 2.4.1 from
2010-06-29.

'_refine_ls_hydrogen_treatment' value ' refall ' changed
to 'refall' according to
/home/saulius/struct/CIF-dictionaries/cif_core.dic dictionary named
'cif_core.dic' version 2.4.1 from 2010-06-29.

Automatic conversion script
Id: cif_fix_values 1715 2011-07-08 13:25:40Z adriana 

2019-10-10
Z value and formula fixed to values more according to usual
chemical conventions.                 miguel
;
_cod_original_formula_sum 'C9 H21 N4 O5'
_cod_original_formula_weight 265.30
_cod_original_formula_moiety 'C6 H15 N4 O2, 0.5(C6 H8 O4), H2 O'
_cod_original_formula_units_Z 4
_cod_original_sg_symbol_H-M 'P 21/c'
_cod_database_code 2100161

loop_
_symmetry_equiv_pos_as_xyz
x,y,z
-x,1/2+y,1/2-z
-x,-y,-z
x,1/2-y,1/2+z

loop_
_atom_site_label
_atom_site_fract_x
_atom_site_fract_y
_atom_site_fract_z
_atom_site_U_iso_or_equiv
_atom_site_adp_type
_atom_site_calc_flag
_atom_site_refinement_flags
_atom_site_occupancy
_atom_site_disorder_assembly
_atom_site_disorder_group
_atom_site_type_symbol
N1 0.62752(14) 0.6252(4) 0.51182(10) 0.0281(4) Uani d . 1 . . N
O2 0.53502(11) 1.2185(3) 0.41877(8) 0.0346(4) Uani d . 1 . . O
O1 0.47059(11) 0.8150(3) 0.41053(10) 0.0468(5) Uani d . 1 . . O
C1 0.53967(15) 0.9713(4) 0.42921(10) 0.0253(4) Uani d . 1 . . C
C2 0.64106(14) 0.8607(4) 0.46758(10) 0.0243(4) Uani d . 1 . . C
C3 0.69967(16) 0.7768(4) 0.41130(11) 0.0278(5) Uani d . 1 . . C
C4 0.73618(17) 1.0090(4) 0.37272(12) 0.0300(5) Uani d . 1 . . C
C5 0.80091(17) 0.9200(5) 0.32166(12) 0.0322(5) Uani d . 1 . . C
N6 0.74420(14) 0.7534(4) 0.26397(10) 0.0345(5) Uani d . 1 . . N
C7 0.78389(15) 0.5899(4) 0.22320(11) 0.0298(5) Uani d . 1 . . C
N8 0.87995(14) 0.5456(4) 0.23660(12) 0.0350(5) Uani d . 1 . . N
N9 0.72569(17) 0.4649(5) 0.16773(12) 0.0453(6) Uani d . 1 . . N
O11 0.95427(11) 0.1802(3) 0.14957(8) 0.0365(4) Uani d . 1 . . O
O12 0.80437(11) 0.0837(4) 0.08604(10) 0.0509(5) Uani d . 1 . . O
C13 0.89578(15) 0.0407(4) 0.10453(11) 0.0294(5) Uani d . 1 . . C
C14 0.93856(18) -0.1875(5) 0.06947(13) 0.0348(5) Uani d . 1 . . C
C15 1.01776(18) -0.1011(5) 0.02977(13) 0.0365(5) Uani d . 1 . . C
O16 0.53048(13) 0.8619(4) 0.22510(11) 0.0437(4) Uani d . 1 . . O
H1A 0.689(2) 0.569(5) 0.5375(14) 0.042(7) Uiso d . 1 . . H
H1B 0.584(2) 0.671(5) 0.5432(14) 0.045(7) Uiso d . 1 . . H
H1C 0.5970(17) 0.484(5) 0.4806(13) 0.035(6) Uiso d . 1 . . H
H2 0.6770(15) 0.995(4) 0.5028(12) 0.025(5) Uiso d . 1 . . H
H3A 0.6547(18) 0.658(5) 0.3759(13) 0.038(6) Uiso d . 1 . . H
H3B 0.7588(18) 0.669(4) 0.4382(12) 0.034(6) Uiso d . 1 . . H
H4A 0.6783(18) 1.109(5) 0.3454(12) 0.035(6) Uiso d . 1 . . H
H4B 0.7750(19) 1.122(5) 0.4091(14) 0.045(7) Uiso d . 1 . . H
H5A 0.8568(17) 0.816(4) 0.3486(12) 0.029(6) Uiso d . 1 . . H
H5B 0.8256(18) 1.084(5) 0.2994(13) 0.039(6) Uiso d . 1 . . H
H6 0.683(2) 0.782(5) 0.2507(13) 0.042(7) Uiso d . 1 . . H
H8A 0.9202(19) 0.606(5) 0.2703(14) 0.037(7) Uiso d . 1 . . H
H8B 0.905(2) 0.431(5) 0.2078(15) 0.050(8) Uiso d . 1 . . H
H9A 0.751(2) 0.346(6) 0.1439(15) 0.048(8) Uiso d . 1 . . H
H9B 0.662(2) 0.471(5) 0.1588(14) 0.048(8) Uiso d . 1 . . H
H14A 0.964(2) -0.308(5) 0.1058(15) 0.048(7) Uiso d . 1 . . H
H14B 0.8877(18) -0.285(5) 0.0373(13) 0.037(6) Uiso d . 1 . . H
H15A 1.0758(19) -0.026(5) 0.0637(14) 0.044(7) Uiso d . 1 . . H
H15B 1.0446(18) -0.262(5) 0.0072(13) 0.047(7) Uiso d . 1 . . H
H16A 0.518(2) 1.015(7) 0.2352(18) 0.066(11) Uiso d . 1 . . H
H16B 0.510(3) 0.847(7) 0.182(2) 0.076(11) Uiso d . 1 . . H

loop_
_atom_site_aniso_label
_atom_site_aniso_U_11
_atom_site_aniso_U_22
_atom_site_aniso_U_33
_atom_site_aniso_U_12
_atom_site_aniso_U_13
_atom_site_aniso_U_23
N1 0.0232(9) 0.0310(10) 0.0292(9) 0.0050(8) 0.0041(8) 0.0046(8)
O2 0.0404(9) 0.0259(8) 0.0358(8) 0.0079(6) 0.0047(7) 0.0019(6)
O1 0.0246(8) 0.0395(9) 0.0678(12) -0.0008(7) -0.0076(8) 0.0086(8)
C1 0.0249(11) 0.0302(11) 0.0221(9) 0.0055(8) 0.0081(8) 0.0010(8)
C2 0.0214(10) 0.0266(10) 0.0236(9) 0.0017(8) 0.0027(8) 0.0008(8)
C3 0.0254(11) 0.0302(11) 0.0286(10) 0.0036(9) 0.0076(9) -0.0006(9)
C4 0.0269(11) 0.0319(11) 0.0320(11) -0.0011(9) 0.0086(9) -0.0040(9)
C5 0.0305(12) 0.0360(12) 0.0315(11) -0.0036(10) 0.0099(9) -0.0023(10)
N6 0.0206(10) 0.0516(12) 0.0308(10) 0.0055(8) 0.0046(8) -0.0073(8)
C7 0.0253(11) 0.0396(12) 0.0244(10) 0.0004(9) 0.0052(8) 0.0013(9)
N8 0.0208(10) 0.0496(12) 0.0336(10) 0.0019(8) 0.0036(8) -0.0135(9)
N9 0.0248(11) 0.0663(15) 0.0419(12) 0.0023(10) 0.0012(9) -0.0222(11)
O11 0.0254(8) 0.0448(9) 0.0359(8) 0.0019(7) -0.0005(6) -0.0107(7)
O12 0.0220(9) 0.0632(12) 0.0631(12) 0.0012(8) -0.0002(8) -0.0308(9)
C13 0.0258(11) 0.0348(11) 0.0282(10) -0.0008(9) 0.0074(9) -0.0004(9)
C14 0.0378(13) 0.0293(11) 0.0378(12) 0.0006(10) 0.0097(10) -0.0015(10)
C15 0.0368(13) 0.0346(12) 0.0405(13) 0.0063(10) 0.0134(11) -0.0041(10)
O16 0.0426(10) 0.0497(12) 0.0347(10) 0.0037(8) -0.0001(8) -0.0018(8)

loop_
_atom_type_symbol
_atom_type_description
_atom_type_scat_dispersion_real
_atom_type_scat_dispersion_imag
_atom_type_scat_source
O O 0.0106 0.0060 'International Tables Vol C Tables 4.2.6.8 and 6.1.1.4'
N N 0.0061 0.0033 'International Tables Vol C Tables 4.2.6.8 and 6.1.1.4'
H H 0.0000 0.0000 'International Tables Vol C Tables 4.2.6.8 and 6.1.1.4'
C C 0.0033 0.0016 'International Tables Vol C Tables 4.2.6.8 and 6.1.1.4'

loop_
_geom_angle_atom_site_label_1
_geom_angle_atom_site_label_2
_geom_angle_atom_site_label_3
_geom_angle_site_symmetry_1
_geom_angle
C2 N1 H1A . 108.8(16)
C2 N1 H1B . 108.9(15)
H1A N1 H1B . 113(2)
C2 N1 H1C . 110.2(14)
H1A N1 H1C . 109(2)
H1B N1 H1C . 108(2)
O1 C1 O2 . 125.56(19)
O1 C1 C2 . 118.12(18)
O2 C1 C2 . 116.31(18)
N1 C2 C3 . 108.51(16)
N1 C2 C1 . 109.83(16)
C3 C2 C1 . 110.22(16)
N1 C2 H2 . 106.3(12)
C3 C2 H2 . 112.6(12)
C1 C2 H2 . 109.3(12)
C4 C3 C2 . 113.52(17)
C4 C3 H3A . 111.5(13)
C2 C3 H3A . 106.2(14)
C4 C3 H3B . 109.6(13)
C2 C3 H3B . 107.1(13)
H3A C3 H3B . 108.7(18)
C5 C4 C3 . 112.16(18)
C5 C4 H4A . 110.3(13)
C3 C4 H4A . 109.0(13)
C5 C4 H4B . 108.3(15)
C3 C4 H4B . 108.1(15)
H4A C4 H4B . 109(2)
N6 C5 C4 . 110.30(18)
N6 C5 H5A . 108.0(13)
C4 C5 H5A . 109.9(13)
N6 C5 H5B . 109.8(13)
C4 C5 H5B . 108.4(13)
H5A C5 H5B . 110.5(19)
C7 N6 C5 . 124.57(19)
C7 N6 H6 . 117.0(18)
C5 N6 H6 . 117.5(18)
N8 C7 N6 . 121.7(2)
N8 C7 N9 . 118.6(2)
N6 C7 N9 . 119.6(2)
C7 N8 H8A . 125.2(18)
C7 N8 H8B . 119.7(17)
H8A N8 H8B . 115(2)
C7 N9 H9A . 119.3(18)
C7 N9 H9B . 123.3(18)
H9A N9 H9B . 116(3)
O11 C13 O12 . 123.4(2)
O11 C13 C14 . 117.94(19)
O12 C13 C14 . 118.7(2)
C13 C14 C15 . 112.90(19)
C13 C14 H14A . 107.5(16)
C15 C14 H14A . 111.0(17)
C13 C14 H14B . 111.4(14)
C15 C14 H14B . 110.2(14)
H14A C14 H14B . 103(2)
C15 C15 C14 3_755 114.0(2)
C15 C15 H15A 3_755 107.6(15)
C14 C15 H15A . 111.4(15)
C15 C15 H15B 3_755 108.5(14)
C14 C15 H15B . 110.0(14)
H15A C15 H15B . 105(2)
H16A O16 H16B . 106(3)

loop_
_geom_bond_atom_site_label_1
_geom_bond_atom_site_label_2
_geom_bond_site_symmetry_2
_geom_bond_distance
_geom_bond_publ_flag
N1 C2 . 1.487(3) ?
N1 H1A . 0.92(3) ?
N1 H1B . 0.96(3) ?
N1 H1C . 0.96(3) ?
O2 C1 . 1.264(2) ?
O1 C1 . 1.229(3) ?
C1 C2 . 1.532(3) ?
C2 C3 . 1.529(3) ?
C2 H2 . 1.00(2) ?
C3 C4 . 1.524(3) ?
C3 H3A . 1.00(2) ?
C3 H3B . 1.02(2) ?
C4 C5 . 1.519(3) ?
C4 H4A . 0.99(2) ?
C4 H4B . 0.96(3) ?
C5 N6 . 1.456(3) ?
C5 H5A . 0.98(2) ?
C5 H5B . 1.02(3) ?
N6 C7 . 1.326(3) ?
N6 H6 . 0.83(3) ?
C7 N8 . 1.315(3) ?
C7 N9 . 1.326(3) ?
N8 H8A . 0.81(3) ?
N8 H8B . 0.91(3) ?
N9 H9A . 0.87(3) ?
N9 H9B . 0.87(3) ?
O11 C13 . 1.250(3) ?
O12 C13 . 1.253(3) ?
C13 C14 . 1.513(3) ?
C14 C15 . 1.521(3) ?
C14 H14A . 0.92(3) ?
C14 H14B . 0.96(2) ?
C15 C15 3_755 1.514(5) ?
C15 H15A . 0.98(3) ?
C15 H15B . 1.02(3) ?
O16 H16A . 0.83(3) ?
O16 H16B . 0.81(4) ?
